data_1506961
loop_
_publ_author_name
'Overman, Larry E.'
'Velthuisen, Emile J.'

_publ_section_title
;
 Stereocontrolled construction of either stereoisomer of
 12-oxatricyclo[6.3.1.0(2,7)]dodecanes using Prins-pinacol reactions.
;
_journal_issue 21
_journal_name_full 'Organic letters'
_journal_page_first 3853
_journal_page_last 3856
_journal_paper_doi 10.1021/ol0482745
_journal_volume 6
_journal_year 2004
_chemical_formula_sum 'C23 H42 O3 S2 Si'
_chemical_formula_weight 458.78
_chemical_name_systematic
; 

 ? 

;
_space_group_IT_number 2
_symmetry_cell_setting triclinic
_symmetry_space_group_name_Hall '-P 1'
_symmetry_space_group_name_H-M 'P -1'
_atom_sites_solution_hydrogens geom
_atom_sites_solution_primary direct
_atom_sites_solution_secondary difmap
_audit_creation_method SHELXTL
_cell_angle_alpha 81.888(4)
_cell_angle_beta 88.834(5)
_cell_angle_gamma 88.885(5)
_cell_formula_units_Z 4
_cell_length_a 7.323(2)
_cell_length_b 17.750(5)
_cell_length_c 19.552(5)
_cell_measurement_temperature 163(2)
_cell_volume 2515.1(12)
_computing_cell_refinement 'Bruker SMART/SAINT'
_computing_data_collection 'Bruker SMART'
_computing_data_reduction 'Bruker SAINT'
_computing_molecular_graphics 'Bruker SHELXTL'
_computing_publication_material 'Bruker SHELXTL'
_computing_structure_refinement 'Bruker SHELXTL'
_computing_structure_solution 'Bruker SHELXTL'
_diffrn_ambient_temperature 163(2)
_diffrn_measured_fraction_theta_full 0.955
_diffrn_measured_fraction_theta_max 0.955
_diffrn_measurement_device_type 'CCD area detector'
_diffrn_measurement_method 'omega scans'
_diffrn_radiation_monochromator graphite
_diffrn_radiation_source 'sealed tube'
_diffrn_radiation_type MoK\a
_diffrn_radiation_wavelength 0.71073
_diffrn_reflns_av_R_equivalents 0.0455
_diffrn_reflns_av_sigmaI/netI 0.0643
_diffrn_reflns_limit_h_max 9
_diffrn_reflns_limit_h_min -9
_diffrn_reflns_limit_k_max 22
_diffrn_reflns_limit_k_min -22
_diffrn_reflns_limit_l_max 24
_diffrn_reflns_limit_l_min -24
_diffrn_reflns_number 21682
_diffrn_reflns_theta_full 26.37
_diffrn_reflns_theta_max 26.37
_diffrn_reflns_theta_min 2.10
_diffrn_standards_decay_% '< 1.0'
_diffrn_standards_interval_count 'initial 50 frames recollected'
_diffrn_standards_number '50 frames'
_exptl_absorpt_coefficient_mu 0.280
_exptl_absorpt_correction_T_max 0.9206
_exptl_absorpt_correction_T_min 0.8914
_exptl_absorpt_correction_type multi-scan
_exptl_absorpt_process_details 'Bruker SADABS'
_exptl_crystal_colour colorless
_exptl_crystal_density_diffrn 1.212
_exptl_crystal_density_meas ?
_exptl_crystal_density_method 'not measured'
_exptl_crystal_description irregular
_exptl_crystal_F_000 1000
_exptl_crystal_size_max 0.42
_exptl_crystal_size_mid 0.35
_exptl_crystal_size_min 0.30
_refine_diff_density_max 3.288
_refine_diff_density_min -0.975
_refine_diff_density_rms 0.185
_refine_ls_extinction_method none
_refine_ls_goodness_of_fit_ref 1.084
_refine_ls_hydrogen_treatment constr
_refine_ls_matrix_type full
_refine_ls_number_parameters 523
_refine_ls_number_reflns 9819
_refine_ls_number_restraints 0
_refine_ls_restrained_S_all 1.084
_refine_ls_R_factor_all 0.1355
_refine_ls_R_factor_gt 0.1218
_refine_ls_shift/su_max 0.000
_refine_ls_shift/su_mean 0.000
_refine_ls_structure_factor_coef Fsqd
_refine_ls_weighting_details 'calc w=1/[\s^2^(Fo^2^)+(0.1733P)^2^+24.8984P] where P=(Fo^2^+2Fc^2^)/3'
_refine_ls_weighting_scheme calc
_refine_ls_wR_factor_gt 0.3458
_refine_ls_wR_factor_ref 0.3552
_reflns_number_gt 7877
_reflns_number_total 9819
_reflns_threshold_expression >2sigma(I)
_cod_data_source_file ol0482745si20040830_022042.cif
_cod_data_source_block leo147
_cod_depositor_comments
;
The following automatic conversions were performed:

'_symmetry_cell_setting' value 'Triclinic' changed to 'triclinic'
according to /home/saulius/struct/CIF-dictionaries/cif_core.dic
dictionary named 'cif_core.dic' version 2.4.1 from 2010-06-29.

Automatic conversion script
Id: cif_fix_values 1715 2011-07-08 13:25:40Z adriana 

The following automatic conversions were performed:

'_exptl_crystal_density_meas' value 'none' was changed to '?' - the
value is perceived as not measured.

Automatic conversion script
Id: cif_fix_values 3008 2015-01-20 13:52:24Z robertas 
;
_cod_original_cell_volume 2515.0(12)
_cod_original_sg_symbol_H-M P-1
_cod_database_code 1506961

loop_
_symmetry_equiv_pos_as_xyz
'x, y, z'
'-x, -y, -z'

loop_
_atom_site_label
_atom_site_type_symbol
_atom_site_fract_x
_atom_site_fract_y
_atom_site_fract_z
_atom_site_U_iso_or_equiv
_atom_site_adp_type
_atom_site_occupancy
_atom_site_symmetry_multiplicity
_atom_site_calc_flag
_atom_site_refinement_flags
S1 S 1.3063(2) 0.44312(9) 0.17810(8) 0.0218(4) Uani 1 1 d .
S2 S 0.9552(2) 0.44957(9) 0.09741(8) 0.0225(4) Uani 1 1 d .
Si1 Si 1.5569(3) 0.26349(11) -0.11820(9) 0.0245(4) Uani 1 1 d .
O1 O 1.3336(6) 0.2792(2) 0.1312(2) 0.0182(9) Uani 1 1 d .
O2 O 1.0729(6) 0.2954(2) 0.1909(2) 0.0206(9) Uani 1 1 d .
O3 O 1.5292(7) 0.2410(3) -0.0338(2) 0.0240(10) Uani 1 1 d .
C1 C 1.1602(8) 0.3164(4) 0.1274(3) 0.0183(12) Uani 1 1 d .
H1A H 1.0880 0.2987 0.0900 0.022 Uiso 1 1 calc R
C2 C 1.1775(9) 0.4028(4) 0.1134(3) 0.0198(12) Uani 1 1 d .
C3 C 1.2845(9) 0.4212(4) 0.0444(3) 0.0201(13) Uani 1 1 d .
H3A H 1.3065 0.4766 0.0350 0.024 Uiso 1 1 calc R
H3B H 1.2106 0.4072 0.0064 0.024 Uiso 1 1 calc R
C4 C 1.4694(9) 0.3775(4) 0.0463(3) 0.0221(13) Uani 1 1 d .
H4A H 1.5256 0.3847 -0.0006 0.027 Uiso 1 1 calc R
H4B H 1.5522 0.3994 0.0774 0.027 Uiso 1 1 calc R
C5 C 1.4516(9) 0.2919(4) 0.0711(3) 0.0196(13) Uani 1 1 d .
C6 C 1.3775(9) 0.2514(3) 0.0123(3) 0.0191(12) Uani 1 1 d .
H6A H 1.2872 0.2867 -0.0139 0.023 Uiso 1 1 calc R
C7 C 1.2838(9) 0.1762(4) 0.0349(3) 0.0210(13) Uani 1 1 d .
C8 C 1.3997(10) 0.1092(4) 0.0664(4) 0.0286(15) Uani 1 1 d .
H8A H 1.4276 0.1152 0.1147 0.034 Uiso 1 1 calc R
H8B H 1.5167 0.1084 0.0403 0.034 Uiso 1 1 calc R
C9 C 1.3017(12) 0.0337(4) 0.0656(4) 0.0337(17) Uani 1 1 d .
H9A H 1.2987 0.0217 0.0177 0.040 Uiso 1 1 calc R
H9B H 1.3693 -0.0079 0.0941 0.040 Uiso 1 1 calc R
C10 C 1.1069(12) 0.0391(4) 0.0941(4) 0.0372(18) Uani 1 1 d .
H10A H 1.0473 -0.0108 0.0965 0.045 Uiso 1 1 calc R
H10B H 1.1092 0.0530 0.1414 0.045 Uiso 1 1 calc R
C11 C 0.9996(11) 0.0992(4) 0.0471(4) 0.0330(16) Uani 1 1 d .
H11A H 0.9637 0.0777 0.0054 0.040 Uiso 1 1 calc R
H11B H 0.8865 0.1127 0.0715 0.040 Uiso 1 1 calc R
C12 C 1.1081(10) 0.1705(4) 0.0253(3) 0.0242(14) Uani 1 1 d .
H12A H 1.0447 0.2141 0.0031 0.029 Uiso 1 1 calc R
C13 C 1.6367(9) 0.2596(4) 0.0971(3) 0.0235(13) Uani 1 1 d .
H13A H 1.6772 0.2870 0.1341 0.035 Uiso 1 1 calc R
H13B H 1.7265 0.2656 0.0590 0.035 Uiso 1 1 calc R
H13C H 1.6249 0.2054 0.1150 0.035 Uiso 1 1 calc R
C14 C 1.0324(10) 0.2156(4) 0.2044(3) 0.0236(14) Uani 1 1 d .
H14A H 0.9715 0.2043 0.2496 0.035 Uiso 1 1 calc R
H14B H 1.1462 0.1857 0.2041 0.035 Uiso 1 1 calc R
H14C H 0.9520 0.2025 0.1685 0.035 Uiso 1 1 calc R
C15 C 1.1476(10) 0.4409(4) 0.2507(3) 0.0268(14) Uani 1 1 d .
H15A H 1.1225 0.3872 0.2691 0.032 Uiso 1 1 calc R
H15B H 1.2059 0.4642 0.2876 0.032 Uiso 1 1 calc R
C16 C 0.9662(10) 0.4825(4) 0.2327(4) 0.0276(15) Uani 1 1 d .
H16A H 0.9913 0.5356 0.2120 0.033 Uiso 1 1 calc R
H16B H 0.8936 0.4843 0.2757 0.033 Uiso 1 1 calc R
C17 C 0.8518(10) 0.4443(4) 0.1816(4) 0.0288(15) Uani 1 1 d .
H17A H 0.7297 0.4693 0.1775 0.035 Uiso 1 1 calc R
H17B H 0.8345 0.3902 0.2007 0.035 Uiso 1 1 calc R
C18 C 1.5037(12) 0.1809(5) -0.1634(4) 0.0384(18) Uani 1 1 d .
H18A H 1.5206 0.1966 -0.2137 0.046 Uiso 1 1 calc R
H18B H 1.5936 0.1395 -0.1493 0.046 Uiso 1 1 calc R
C19 C 1.3141(14) 0.1492(7) -0.1505(5) 0.056(3) Uani 1 1 d .
H19A H 1.2999 0.1063 -0.1764 0.085 Uiso 1 1 calc R
H19B H 1.2232 0.1890 -0.1657 0.085 Uiso 1 1 calc R
H19C H 1.2963 0.1318 -0.1010 0.085 Uiso 1 1 calc R
C20 C 1.8080(11) 0.2833(5) -0.1310(4) 0.0341(17) Uani 1 1 d .
H20A H 1.8786 0.2362 -0.1151 0.041 Uiso 1 1 calc R
H20B H 1.8345 0.2976 -0.1810 0.041 Uiso 1 1 calc R
C21 C 1.8716(11) 0.3470(5) -0.0922(5) 0.0377(18) Uani 1 1 d .
H21A H 2.0029 0.3544 -0.1004 0.056 Uiso 1 1 calc R
H21B H 1.8473 0.3330 -0.0426 0.056 Uiso 1 1 calc R
H21C H 1.8051 0.3943 -0.1088 0.056 Uiso 1 1 calc R
C22 C 1.4169(11) 0.3500(5) -0.1515(4) 0.0338(17) Uani 1 1 d .
H22A H 1.2858 0.3373 -0.1465 0.041 Uiso 1 1 calc R
H22B H 1.4393 0.3905 -0.1229 0.041 Uiso 1 1 calc R
C23 C 1.4601(12) 0.3802(5) -0.2273(4) 0.0341(17) Uani 1 1 d .
H23A H 1.3834 0.4252 -0.2420 0.051 Uiso 1 1 calc R
H23B H 1.4355 0.3407 -0.2561 0.051 Uiso 1 1 calc R
H23C H 1.5891 0.3940 -0.2324 0.051 Uiso 1 1 calc R
S1B S 0.8140(2) 0.05033(9) 0.31644(8) 0.0220(4) Uani 1 1 d .
S2B S 0.4558(2) 0.04406(9) 0.39705(8) 0.0236(4) Uani 1 1 d .
Si1B Si 0.9762(3) 0.23287(10) 0.61635(9) 0.0224(4) Uani 1 1 d .
O1B O 0.8247(6) 0.2131(2) 0.3648(2) 0.0190(9) Uani 1 1 d .
O2B O 0.5709(6) 0.1989(2) 0.3049(2) 0.0210(9) Uani 1 1 d .
O3B O 0.9920(6) 0.2486(3) 0.5316(2) 0.0234(10) Uani 1 1 d .
C1B C 0.6532(9) 0.1770(4) 0.3678(3) 0.0189(12) Uani 1 1 d .
H1BA H 0.5759 0.1946 0.4054 0.023 Uiso 1 1 calc R
C2B C 0.6763(9) 0.0903(3) 0.3818(3) 0.0168(12) Uani 1 1 d .
C3B C 0.7773(9) 0.0717(4) 0.4505(3) 0.0209(13) Uani 1 1 d .
H3BA H 0.6981 0.0858 0.4885 0.025 Uiso 1 1 calc R
H3BB H 0.8021 0.0162 0.4598 0.025 Uiso 1 1 calc R
C4B C 0.9560(9) 0.1136(4) 0.4492(3) 0.0218(13) Uani 1 1 d .
H4BA H 1.0434 0.0919 0.4176 0.026 Uiso 1 1 calc R
H4BB H 1.0080 0.1051 0.4961 0.026 Uiso 1 1 calc R
C5B C 0.9364(9) 0.1999(4) 0.4258(3) 0.0202(13) Uani 1 1 d .
C6B C 0.8480(9) 0.2396(4) 0.4846(3) 0.0184(12) Uani 1 1 d .
H6BA H 0.7572 0.2040 0.5098 0.022 Uiso 1 1 calc R
C7B C 0.7504(9) 0.3152(3) 0.4627(3) 0.0205(13) Uani 1 1 d .
C8B C 0.8608(10) 0.3816(4) 0.4281(4) 0.0283(15) Uani 1 1 d .
H8BA H 0.8881 0.3747 0.3796 0.034 Uiso 1 1 calc R
H8BB H 0.9783 0.3828 0.4521 0.034 Uiso 1 1 calc R
C9B C 0.7585(12) 0.4572(4) 0.4296(4) 0.0377(18) Uani 1 1 d .
H9BA H 0.7581 0.4705 0.4771 0.045 Uiso 1 1 calc R
H9BB H 0.8222 0.4979 0.3988 0.045 Uiso 1 1 calc R
C10B C 0.5639(13) 0.4523(4) 0.4062(5) 0.0405(19) Uani 1 1 d .
H10C H 0.5019 0.5025 0.4057 0.049 Uiso 1 1 calc R
H10D H 0.5645 0.4393 0.3586 0.049 Uiso 1 1 calc R
C11B C 0.4602(11) 0.3930(5) 0.4536(5) 0.0367(18) Uani 1 1 d .
H11C H 0.3493 0.3797 0.4301 0.044 Uiso 1 1 calc R
H11D H 0.4208 0.4145 0.4957 0.044 Uiso 1 1 calc R
C12B C 0.5740(10) 0.3215(4) 0.4743(4) 0.0263(14) Uani 1 1 d .
H12B H 0.5133 0.2781 0.4974 0.032 Uiso 1 1 calc R
C13B C 1.1210(9) 0.2315(4) 0.4009(4) 0.0259(14) Uani 1 1 d .
H13D H 1.1691 0.2040 0.3642 0.039 Uiso 1 1 calc R
H13E H 1.2059 0.2253 0.4395 0.039 Uiso 1 1 calc R
H13F H 1.1073 0.2857 0.3830 0.039 Uiso 1 1 calc R
C14B C 0.5247(10) 0.2784(4) 0.2924(3) 0.0241(14) Uani 1 1 d .
H14D H 0.4671 0.2903 0.2473 0.036 Uiso 1 1 calc R
H14E H 0.6358 0.3083 0.2928 0.036 Uiso 1 1 calc R
H14F H 0.4396 0.2911 0.3286 0.036 Uiso 1 1 calc R
C15B C 0.6623(10) 0.0540(4) 0.2439(3) 0.0258(14) Uani 1 1 d .
H15C H 0.6357 0.1080 0.2259 0.031 Uiso 1 1 calc R
H15D H 0.7263 0.0310 0.2066 0.031 Uiso 1 1 calc R
C16B C 0.4819(10) 0.0134(4) 0.2607(4) 0.0292(15) Uani 1 1 d .
H16C H 0.4151 0.0127 0.2173 0.035 Uiso 1 1 calc R
H16D H 0.5078 -0.0400 0.2807 0.035 Uiso 1 1 calc R
C17B C 0.3620(10) 0.0502(4) 0.3103(3) 0.0253(14) Uani 1 1 d .
H17C H 0.2413 0.0255 0.3137 0.030 Uiso 1 1 calc R
H17D H 0.3426 0.1044 0.2915 0.030 Uiso 1 1 calc R
C18B C 0.8141(12) 0.3029(5) 0.6485(4) 0.0367(17) Uani 1 1 d .
H18C H 0.6955 0.3007 0.6255 0.044 Uiso 1 1 calc R
H18D H 0.7930 0.2879 0.6987 0.044 Uiso 1 1 calc R
C19B C 0.8810(17) 0.3849(5) 0.6360(5) 0.053(3) Uani 1 1 d .
H19D H 0.7895 0.4185 0.6539 0.080 Uiso 1 1 calc R
H19E H 0.9000 0.4007 0.5863 0.080 Uiso 1 1 calc R
H19F H 0.9965 0.3880 0.6599 0.080 Uiso 1 1 calc R
C20B C 1.2155(12) 0.2437(5) 0.6421(5) 0.045(2) Uani 1 1 d .
H20C H 1.2608 0.2932 0.6190 0.054 Uiso 1 1 calc R
H20D H 1.2177 0.2446 0.6926 0.054 Uiso 1 1 calc R
C21B C 1.3425(12) 0.1816(6) 0.6244(6) 0.061(3) Uani 1 1 d .
H21D H 1.4658 0.1905 0.6397 0.091 Uiso 1 1 calc R
H21E H 1.3446 0.1814 0.5743 0.091 Uiso 1 1 calc R
H21F H 1.2999 0.1323 0.6476 0.091 Uiso 1 1 calc R
C22B C 0.8973(10) 0.1345(4) 0.6490(3) 0.0262(14) Uani 1 1 d .
H22C H 0.7671 0.1303 0.6375 0.031 Uiso 1 1 calc R
H22D H 0.9684 0.0974 0.6254 0.031 Uiso 1 1 calc R
C23B C 0.9193(12) 0.1143(4) 0.7275(4) 0.0324(16) Uani 1 1 d .
H23D H 0.8767 0.0625 0.7424 0.049 Uiso 1 1 calc R
H23E H 0.8468 0.1502 0.7511 0.049 Uiso 1 1 calc R
H23F H 1.0483 0.1175 0.7390 0.049 Uiso 1 1 calc R

loop_
_atom_site_aniso_label
_atom_site_aniso_U_11
_atom_site_aniso_U_22
_atom_site_aniso_U_33
_atom_site_aniso_U_23
_atom_site_aniso_U_13
_atom_site_aniso_U_12
S1 0.0308(9) 0.0172(7) 0.0168(7) 0.0000(6) -0.0032(6) -0.0019(6)
S2 0.0287(9) 0.0187(8) 0.0185(8) 0.0030(6) -0.0030(6) 0.0021(6)
Si1 0.0410(11) 0.0199(9) 0.0121(8) -0.0009(7) 0.0009(7) 0.0005(7)
O1 0.031(2) 0.016(2) 0.0056(18) 0.0051(16) 0.0010(16) 0.0000(17)
O2 0.038(3) 0.011(2) 0.011(2) 0.0049(16) 0.0065(18) -0.0034(17)
O3 0.035(3) 0.027(2) 0.008(2) 0.0008(18) 0.0026(17) 0.0002(19)
C1 0.024(3) 0.023(3) 0.007(3) 0.004(2) 0.005(2) -0.004(2)
C2 0.025(3) 0.016(3) 0.017(3) 0.003(2) 0.000(2) 0.002(2)
C3 0.033(3) 0.015(3) 0.010(3) 0.004(2) 0.002(2) -0.002(2)
C4 0.027(3) 0.020(3) 0.017(3) 0.005(2) 0.004(2) -0.004(2)
C5 0.028(3) 0.022(3) 0.009(3) 0.000(2) 0.003(2) -0.002(2)
C6 0.031(3) 0.017(3) 0.008(3) 0.003(2) 0.002(2) 0.001(2)
C7 0.036(4) 0.017(3) 0.010(3) -0.002(2) 0.003(2) -0.002(3)
C8 0.041(4) 0.018(3) 0.025(3) 0.005(3) -0.005(3) -0.001(3)
C9 0.058(5) 0.017(3) 0.026(4) -0.001(3) -0.005(3) -0.002(3)
C10 0.065(5) 0.017(3) 0.030(4) 0.000(3) 0.001(4) -0.015(3)
C11 0.044(4) 0.026(4) 0.031(4) -0.010(3) 0.004(3) -0.011(3)
C12 0.040(4) 0.017(3) 0.014(3) 0.000(2) 0.002(3) 0.000(3)
C13 0.033(4) 0.024(3) 0.013(3) -0.001(2) -0.001(2) -0.001(3)
C14 0.037(4) 0.015(3) 0.016(3) 0.008(2) 0.002(3) -0.005(2)
C15 0.043(4) 0.023(3) 0.013(3) 0.000(3) -0.001(3) 0.000(3)
C16 0.044(4) 0.018(3) 0.019(3) -0.001(3) 0.006(3) 0.004(3)
C17 0.032(4) 0.025(4) 0.029(4) -0.004(3) 0.003(3) 0.002(3)
C18 0.056(5) 0.038(4) 0.022(4) -0.008(3) -0.002(3) 0.002(4)
C19 0.060(6) 0.080(8) 0.035(5) -0.026(5) 0.003(4) -0.023(5)
C20 0.044(4) 0.039(4) 0.016(3) 0.006(3) 0.006(3) 0.010(3)
C21 0.034(4) 0.034(4) 0.041(5) 0.007(3) 0.002(3) -0.003(3)
C22 0.041(4) 0.045(5) 0.012(3) 0.008(3) 0.004(3) 0.009(3)
C23 0.054(5) 0.034(4) 0.012(3) 0.003(3) 0.000(3) 0.007(3)
S1B 0.0293(9) 0.0169(7) 0.0189(8) -0.0001(6) 0.0019(6) 0.0010(6)
S2B 0.0301(9) 0.0192(8) 0.0194(8) 0.0042(6) 0.0031(6) -0.0040(6)
Si1B 0.0345(10) 0.0197(9) 0.0127(8) -0.0003(7) -0.0013(7) -0.0025(7)
O1B 0.028(2) 0.019(2) 0.0084(19) 0.0050(16) -0.0015(16) -0.0002(17)
O2B 0.037(3) 0.012(2) 0.012(2) 0.0040(16) -0.0059(18) 0.0006(17)
O3B 0.032(3) 0.024(2) 0.014(2) 0.0009(18) -0.0038(18) -0.0017(18)
C1B 0.029(3) 0.018(3) 0.008(3) 0.004(2) 0.000(2) 0.003(2)
C2B 0.029(3) 0.010(3) 0.010(3) 0.003(2) 0.002(2) -0.001(2)
C3B 0.034(3) 0.016(3) 0.010(3) 0.009(2) 0.000(2) 0.003(2)
C4B 0.033(4) 0.020(3) 0.012(3) -0.001(2) -0.003(2) 0.008(3)
C5B 0.029(3) 0.020(3) 0.010(3) 0.002(2) -0.002(2) 0.001(2)
C6B 0.025(3) 0.019(3) 0.011(3) -0.001(2) 0.001(2) -0.001(2)
C7B 0.036(4) 0.013(3) 0.011(3) 0.003(2) -0.002(2) 0.000(2)
C8B 0.040(4) 0.019(3) 0.024(3) 0.003(3) 0.004(3) 0.000(3)
C9B 0.056(5) 0.018(3) 0.038(4) 0.000(3) 0.004(4) 0.004(3)
C10B 0.061(5) 0.021(4) 0.038(4) 0.001(3) -0.009(4) 0.013(3)
C11B 0.035(4) 0.034(4) 0.043(5) -0.010(3) -0.005(3) 0.012(3)
C12B 0.036(4) 0.019(3) 0.023(3) -0.003(3) -0.001(3) 0.002(3)
C13B 0.030(4) 0.027(3) 0.021(3) -0.006(3) 0.002(3) -0.001(3)
C14B 0.038(4) 0.013(3) 0.019(3) 0.007(2) -0.005(3) 0.002(2)
C15B 0.040(4) 0.023(3) 0.014(3) 0.001(3) -0.001(3) -0.001(3)
C16B 0.039(4) 0.026(4) 0.022(3) -0.001(3) -0.006(3) -0.005(3)
C17B 0.041(4) 0.016(3) 0.018(3) 0.002(2) -0.004(3) -0.003(3)
C18B 0.050(5) 0.032(4) 0.028(4) -0.005(3) 0.005(3) 0.005(3)
C19B 0.096(8) 0.028(4) 0.038(5) -0.009(4) -0.003(5) 0.004(4)
C20B 0.042(5) 0.043(5) 0.044(5) 0.020(4) -0.011(4) -0.017(4)
C21B 0.026(4) 0.068(7) 0.075(7) 0.038(6) -0.007(4) -0.006(4)
C22B 0.035(4) 0.024(3) 0.019(3) -0.002(3) -0.001(3) -0.001(3)
C23B 0.051(5) 0.024(4) 0.021(3) 0.002(3) 0.002(3) -0.005(3)

loop_
_atom_type_symbol
_atom_type_description
_atom_type_scat_dispersion_real
_atom_type_scat_dispersion_imag
_atom_type_scat_source
C C 0.0033 0.0016 'International Tables Vol C Tables 4.2.6.8 and 6.1.1.4'
H H 0.0000 0.0000 'International Tables Vol C Tables 4.2.6.8 and 6.1.1.4'
O O 0.0106 0.0060 'International Tables Vol C Tables 4.2.6.8 and 6.1.1.4'
Si Si 0.0817 0.0704 'International Tables Vol C Tables 4.2.6.8 and 6.1.1.4'
S S 0.1246 0.1234 'International Tables Vol C Tables 4.2.6.8 and 6.1.1.4'

loop_
_geom_angle_atom_site_label_1
_geom_angle_atom_site_label_2
_geom_angle_atom_site_label_3
_geom_angle
C15 S1 C2 103.7(3)
C17 S2 C2 103.8(3)
O3 Si1 C18 110.7(3)
O3 Si1 C22 111.1(3)
C18 Si1 C22 111.6(4)
O3 Si1 C20 104.6(3)
C18 Si1 C20 108.0(4)
C22 Si1 C20 110.6(4)
C1 O1 C5 117.3(4)
C1 O2 C14 113.2(5)
C6 O3 Si1 132.1(4)
O2 C1 O1 106.5(5)
O2 C1 C2 109.8(5)
O1 C1 C2 111.7(5)
C1 C2 C3 106.7(5)
C1 C2 S1 114.3(4)
C3 C2 S1 106.5(4)
C1 C2 S2 111.3(4)
C3 C2 S2 104.6(4)
S1 C2 S2 112.5(3)
C2 C3 C4 111.3(5)
C5 C4 C3 113.2(5)
O1 C5 C13 103.8(5)
O1 C5 C4 110.4(5)
C13 C5 C4 109.1(5)
O1 C5 C6 110.5(5)
C13 C5 C6 112.7(5)
C4 C5 C6 110.1(5)
O3 C6 C7 110.3(5)
O3 C6 C5 107.1(5)
C7 C6 C5 116.0(5)
C12 C7 C8 122.1(6)
C12 C7 C6 119.9(6)
C8 C7 C6 118.0(6)
C7 C8 C9 111.4(6)
C10 C9 C8 110.2(6)
C11 C10 C9 109.3(6)
C12 C11 C10 112.4(6)
C7 C12 C11 124.5(6)
C16 C15 S1 113.8(5)
C15 C16 C17 113.1(6)
C16 C17 S2 113.2(5)
C19 C18 Si1 115.8(6)
C21 C20 Si1 113.1(5)
C23 C22 Si1 112.9(5)
C15B S1B C2B 103.9(3)
C2B S2B C17B 103.4(3)
O3B Si1B C20B 102.3(4)
O3B Si1B C18B 110.2(3)
C20B Si1B C18B 113.4(4)
O3B Si1B C22B 112.3(3)
C20B Si1B C22B 109.9(4)
C18B Si1B C22B 108.7(4)
C1B O1B C5B 117.5(4)
C1B O2B C14B 113.4(5)
C6B O3B Si1B 125.8(4)
O2B C1B O1B 107.1(5)
O2B C1B C2B 110.5(5)
O1B C1B C2B 111.2(5)
C1B C2B C3B 106.8(5)
C1B C2B S1B 113.8(4)
C3B C2B S1B 107.0(4)
C1B C2B S2B 111.2(4)
C3B C2B S2B 105.2(4)
S1B C2B S2B 112.1(3)
C4B C3B C2B 111.9(5)
C3B C4B C5B 113.6(5)
O1B C5B C13B 104.0(5)
O1B C5B C4B 109.2(5)
C13B C5B C4B 109.3(5)
O1B C5B C6B 110.1(5)
C13B C5B C6B 113.7(5)
C4B C5B C6B 110.3(5)
O3B C6B C7B 110.5(5)
O3B C6B C5B 106.3(5)
C7B C6B C5B 116.5(5)
C12B C7B C8B 121.8(6)
C12B C7B C6B 119.6(6)
C8B C7B C6B 118.6(6)
C7B C8B C9B 111.5(6)
C10B C9B C8B 110.8(7)
C11B C10B C9B 111.0(7)
C10B C11B C12B 112.2(7)
C7B C12B C11B 124.7(7)
C16B C15B S1B 114.5(5)
C17B C16B C15B 113.2(6)
C16B C17B S2B 113.7(5)
C19B C18B Si1B 113.7(6)
C21B C20B Si1B 113.7(7)
C23B C22B Si1B 112.1(5)

loop_
_geom_bond_atom_site_label_1
_geom_bond_atom_site_label_2
_geom_bond_distance
S1 C15 1.812(7)
S1 C2 1.825(7)
S2 C17 1.789(7)
S2 C2 1.825(6)
Si1 O3 1.652(5)
Si1 C18 1.867(8)
Si1 C22 1.875(8)
Si1 C20 1.884(8)
O1 C1 1.418(8)
O1 C5 1.440(7)
O2 C1 1.392(7)
O2 C14 1.439(7)
O3 C6 1.442(8)
C1 C2 1.527(8)
C2 C3 1.544(8)
C3 C4 1.545(9)
C4 C5 1.535(9)
C5 C13 1.530(9)
C5 C6 1.550(9)
C6 C7 1.518(9)
C7 C12 1.312(10)
C7 C8 1.513(9)
C8 C9 1.536(10)
C9 C10 1.527(12)
C10 C11 1.523(12)
C11 C12 1.512(9)
C15 C16 1.530(10)
C16 C17 1.550(10)
C18 C19 1.511(13)
C20 C21 1.532(12)
C22 C23 1.533(9)
S1B C15B 1.813(7)
S1B C2B 1.825(6)
S2B C2B 1.825(6)
S2B C17B 1.832(7)
Si1B O3B 1.643(5)
Si1B C20B 1.854(8)
Si1B C18B 1.866(8)
Si1B C22B 1.871(7)
O1B C1B 1.418(8)
O1B C5B 1.450(7)
O2B C1B 1.383(7)
O2B C14B 1.434(7)
O3B C6B 1.438(7)
C1B C2B 1.531(8)
C2B C3B 1.538(8)
C3B C4B 1.517(10)
C4B C5B 1.540(9)
C5B C13B 1.518(9)
C5B C6B 1.555(9)
C6B C7B 1.520(8)
C7B C12B 1.312(10)
C7B C8B 1.513(9)
C8B C9B 1.527(10)
C9B C10B 1.513(13)
C10B C11B 1.507(12)
C11B C12B 1.515(10)
C15B C16B 1.524(10)
C16B C17B 1.503(10)
C18B C19B 1.531(12)
C20B C21B 1.501(15)
C22B C23B 1.537(9)

loop_
_geom_torsion_atom_site_label_1
_geom_torsion_atom_site_label_2
_geom_torsion_atom_site_label_3
_geom_torsion_atom_site_label_4
_geom_torsion
C18 Si1 O3 C6 -95.1(6)
C22 Si1 O3 C6 29.5(7)
C20 Si1 O3 C6 148.8(6)
C14 O2 C1 O1 -65.6(6)
C14 O2 C1 C2 173.3(5)
C5 O1 C1 O2 179.9(5)
C5 O1 C1 C2 -60.1(7)
O2 C1 C2 C3 176.9(5)
O1 C1 C2 C3 59.0(6)
O2 C1 C2 S1 59.4(6)
O1 C1 C2 S1 -58.5(6)
O2 C1 C2 S2 -69.5(6)
O1 C1 C2 S2 172.6(4)
C15 S1 C2 C1 -76.3(5)
C15 S1 C2 C3 166.1(4)
C15 S1 C2 S2 52.0(4)
C17 S2 C2 C1 76.5(5)
C17 S2 C2 C3 -168.6(4)
C17 S2 C2 S1 -53.4(4)
C1 C2 C3 C4 -55.1(7)
S1 C2 C3 C4 67.5(6)
S2 C2 C3 C4 -173.2(4)
C2 C3 C4 C5 50.5(7)
C1 O1 C5 C13 167.9(5)
C1 O1 C5 C4 51.1(7)
C1 O1 C5 C6 -71.0(6)
C3 C4 C5 O1 -45.3(7)
C3 C4 C5 C13 -158.8(5)
C3 C4 C5 C6 77.0(7)
Si1 O3 C6 C7 105.5(6)
Si1 O3 C6 C5 -127.4(5)
O1 C5 C6 O3 -158.2(5)
C13 C5 C6 O3 -42.6(6)
C4 C5 C6 O3 79.5(6)
O1 C5 C6 C7 -34.6(7)
C13 C5 C6 C7 81.1(7)
C4 C5 C6 C7 -156.9(5)
O3 C6 C7 C12 -124.6(6)
C5 C6 C7 C12 113.4(7)
O3 C6 C7 C8 53.8(7)
C5 C6 C7 C8 -68.1(8)
C12 C7 C8 C9 16.0(9)
C6 C7 C8 C9 -162.4(6)
C7 C8 C9 C10 -48.8(8)
C8 C9 C10 C11 63.4(8)
C9 C10 C11 C12 -43.6(8)
C8 C7 C12 C11 3.1(10)
C6 C7 C12 C11 -178.5(6)
C10 C11 C12 C7 11.3(10)
C2 S1 C15 C16 -56.0(6)
S1 C15 C16 C17 65.6(7)
C15 C16 C17 S2 -66.8(7)
C2 S2 C17 C16 58.0(6)
O3 Si1 C18 C19 57.6(8)
C22 Si1 C18 C19 -66.7(8)
C20 Si1 C18 C19 171.6(7)
O3 Si1 C20 C21 -58.4(6)
C18 Si1 C20 C21 -176.3(5)
C22 Si1 C20 C21 61.3(6)
O3 Si1 C22 C23 171.2(6)
C18 Si1 C22 C23 -64.7(7)
C20 Si1 C22 C23 55.6(7)
C20B Si1B O3B C6B 173.1(5)
C18B Si1B O3B C6B -66.0(6)
C22B Si1B O3B C6B 55.4(6)
C14B O2B C1B O1B -66.0(6)
C14B O2B C1B C2B 172.7(5)
C5B O1B C1B O2B 178.9(5)
C5B O1B C1B C2B -60.2(6)
O2B C1B C2B C3B 177.1(5)
O1B C1B C2B C3B 58.3(6)
O2B C1B C2B S1B 59.2(6)
O1B C1B C2B S1B -59.6(6)
O2B C1B C2B S2B -68.6(6)
O1B C1B C2B S2B 172.5(4)
C15B S1B C2B C1B -75.6(5)
C15B S1B C2B C3B 166.6(4)
C15B S1B C2B S2B 51.8(4)
C17B S2B C2B C1B 76.4(5)
C17B S2B C2B C3B -168.4(4)
C17B S2B C2B S1B -52.4(4)
C1B C2B C3B C4B -55.2(7)
S1B C2B C3B C4B 67.1(6)
S2B C2B C3B C4B -173.5(4)
C2B C3B C4B C5B 51.5(7)
C1B O1B C5B C13B 168.3(5)
C1B O1B C5B C4B 51.7(7)
C1B O1B C5B C6B -69.6(7)
C3B C4B C5B O1B -46.1(7)
C3B C4B C5B C13B -159.2(5)
C3B C4B C5B C6B 75.1(6)
Si1B O3B C6B C7B 95.5(6)
Si1B O3B C6B C5B -137.2(4)
O1B C5B C6B O3B -159.0(5)
C13B C5B C6B O3B -42.9(7)
C4B C5B C6B O3B 80.3(6)
O1B C5B C6B C7B -35.4(7)
C13B C5B C6B C7B 80.7(7)
C4B C5B C6B C7B -156.1(5)
O3B C6B C7B C12B -121.8(6)
C5B C6B C7B C12B 116.8(7)
O3B C6B C7B C8B 57.9(7)
C5B C6B C7B C8B -63.6(8)
C12B C7B C8B C9B 17.1(10)
C6B C7B C8B C9B -162.6(6)
C7B C8B C9B C10B -47.9(9)
C8B C9B C10B C11B 61.5(9)
C9B C10B C11B C12B -41.6(9)
C8B C7B C12B C11B 1.8(11)
C6B C7B C12B C11B -178.6(6)
C10B C11B C12B C7B 10.7(11)
C2B S1B C15B C16B -55.9(6)
S1B C15B C16B C17B 65.7(7)
C15B C16B C17B S2B -66.4(7)
C2B S2B C17B C16B 57.9(5)
O3B Si1B C18B C19B -66.6(7)
C20B Si1B C18B C19B 47.4(7)
C22B Si1B C18B C19B 169.9(6)
O3B Si1B C20B C21B -68.8(7)
C18B Si1B C20B C21B 172.5(6)
C22B Si1B C20B C21B 50.7(7)
O3B Si1B C22B C23B 168.5(5)
C20B Si1B C22B C23B 55.3(7)
C18B Si1B C22B C23B -69.2(6)
